data_7112672
loop_
_publ_author_name
'Jobe, Kajally'
'Brennan, Caroline H.'
'Motevalli, Majid'
'Goldup, Stephen M.'
'Watkinson, Michael'

_publ_section_title
;
 Modular 'click' sensors for zinc and their application in vivo
;
_journal_coden_ASTM CHCOFS
_journal_issue 21
_journal_name_full
;
 Chemical Communications (Cambridge, United Kingdom)
;
_journal_page_first 6036
_journal_page_last 6038
_journal_paper_doi 10.1039/c1cc11213a
_journal_volume 47
_journal_year 2011
_chemical_formula_moiety 'C25 H32 N8 O2 Zn, Cl O4, C2 H3 N, Cl O4'
_chemical_formula_sum 'C27 H35 Cl2 N9 O10 Zn'
_chemical_formula_weight 781.91
_space_group_crystal_system monoclinic
_space_group_IT_number 15
_space_group_name_Hall '-C 2yc'
_space_group_name_H-M_alt 'C 1 2/c 1'
_symmetry_space_group_name_Hall '-C 2yc'
_symmetry_space_group_name_H-M 'C 1 2/c 1'
_atom_sites_solution_hydrogens geom
_atom_sites_solution_primary direct
_atom_sites_solution_secondary difmap
_audit_creation_method SHELXL-97
_cell_angle_alpha 90.00
_cell_angle_beta 90.6920(10)
_cell_angle_gamma 90.00
_cell_formula_units_Z 8
_cell_length_a 12.2193(2)
_cell_length_b 12.3857(2)
_cell_length_c 42.4545(8)
_cell_measurement_reflns_used 9983
_cell_measurement_temperature 100(2)
_cell_measurement_theta_max 66.64
_cell_measurement_theta_min 5.08
_cell_volume 6424.79(19)
_computing_cell_refinement 'Bruker SAINT'
_computing_data_collection 'Bruker APEX2'
_computing_data_reduction 'Bruker SAINT'
_computing_molecular_graphics 'Bruker SHELXTL'
_computing_publication_material 'Bruker SHELXTL'
_computing_structure_refinement 'SHELXL-97 (Sheldrick, 2008)'
_computing_structure_solution 'SHELXS-97 (Sheldrick, 2008)'
_diffrn_ambient_temperature 100(2)
_diffrn_detector_area_resol_mean 8.333
_diffrn_measured_fraction_theta_full 0.975
_diffrn_measured_fraction_theta_max 0.975
_diffrn_measurement_device_type 'Bruker APEX-II CCD'
_diffrn_measurement_method '\f and \w scans'
_diffrn_radiation_monochromator graphite
_diffrn_radiation_source 'fine-focus sealed tube'
_diffrn_radiation_type CuK\a
_diffrn_radiation_wavelength 1.54178
_diffrn_reflns_av_R_equivalents 0.0432
_diffrn_reflns_av_sigmaI/netI 0.0177
_diffrn_reflns_limit_h_max 14
_diffrn_reflns_limit_h_min -11
_diffrn_reflns_limit_k_max 14
_diffrn_reflns_limit_k_min -14
_diffrn_reflns_limit_l_max 50
_diffrn_reflns_limit_l_min -43
_diffrn_reflns_number 69974
_diffrn_reflns_theta_full 67.27
_diffrn_reflns_theta_max 67.27
_diffrn_reflns_theta_min 2.08
_exptl_absorpt_coefficient_mu 3.215
_exptl_absorpt_correction_T_max 0.7393
_exptl_absorpt_correction_T_min 0.5125
_exptl_absorpt_correction_type multi-scan
_exptl_absorpt_process_details
;
SADABS-2008/1 - Bruker AXS area detector scaling and absorption correction
;
_exptl_crystal_colour yellow
_exptl_crystal_density_diffrn 1.617
_exptl_crystal_density_method 'not measured'
_exptl_crystal_description shard
_exptl_crystal_F_000 3232
_exptl_crystal_size_max 0.24
_exptl_crystal_size_mid 0.16
_exptl_crystal_size_min 0.10
_refine_diff_density_max 1.035
_refine_diff_density_min -0.733
_refine_diff_density_rms 0.093
_refine_ls_extinction_method none
_refine_ls_goodness_of_fit_ref 1.322
_refine_ls_hydrogen_treatment mixed
_refine_ls_matrix_type full
_refine_ls_number_parameters 464
_refine_ls_number_reflns 5633
_refine_ls_number_restraints 40
_refine_ls_restrained_S_all 1.343
_refine_ls_R_factor_all 0.0643
_refine_ls_R_factor_gt 0.0637
_refine_ls_shift/su_max 0.002
_refine_ls_shift/su_mean 0.000
_refine_ls_structure_factor_coef Fsqd
_refine_ls_weighting_details 'calc w=1/[\s^2^(Fo^2^)+(0.0235P)^2^+52.7250P] where P=(Fo^2^+2Fc^2^)/3'
_refine_ls_weighting_scheme calc
_refine_ls_wR_factor_gt 0.1420
_refine_ls_wR_factor_ref 0.1422
_reflns_number_gt 5562
_reflns_number_total 5633
_reflns_threshold_expression >2\s(I)
_cod_duplicate_entry 7106413
_cod_data_source_file c1cc11213a.txt
_cod_data_source_block cu_kjcyzn3r_0m
_cod_database_code 7112672

loop_
_symmetry_equiv_pos_as_xyz
'x, y, z'
'-x, y, -z+1/2'
'x+1/2, y+1/2, z'
'-x+1/2, y+1/2, -z+1/2'
'-x, -y, -z'
'x, -y, z-1/2'
'-x+1/2, -y+1/2, -z'
'x+1/2, -y+1/2, z-1/2'

loop_
_atom_site_label
_atom_site_type_symbol
_atom_site_fract_x
_atom_site_fract_y
_atom_site_fract_z
_atom_site_U_iso_or_equiv
_atom_site_adp_type
_atom_site_occupancy
_atom_site_symmetry_multiplicity
_atom_site_calc_flag
_atom_site_refinement_flags
_atom_site_disorder_assembly
_atom_site_disorder_group
C1 C 0.1779(4) 0.3930(4) 0.59013(11) 0.0292(10) Uani 1 1 d . . .
H1 H 0.1656 0.4608 0.5803 0.035 Uiso 1 1 calc R . .
C2 C 0.2211(4) 0.3743(4) 0.61936(10) 0.0246(9) Uani 1 1 d . . .
C3 C 0.2635(4) 0.4462(4) 0.64508(10) 0.0253(10) Uani 1 1 d . . .
H3A H 0.3411 0.4646 0.6412 0.030 Uiso 1 1 calc R . .
H3B H 0.2208 0.5141 0.6455 0.030 Uiso 1 1 calc R . .
C4 C 0.1460(4) 0.4090(4) 0.68977(11) 0.0253(10) Uani 1 1 d . . .
H4A H 0.0911 0.4202 0.6728 0.030 Uiso 1 1 calc R . .
H4B H 0.1492 0.4755 0.7027 0.030 Uiso 1 1 calc R . .
C5 C 0.1111(4) 0.3155(4) 0.71010(11) 0.0243(9) Uani 1 1 d . . .
H5A H 0.1625 0.3072 0.7282 0.029 Uiso 1 1 calc R . .
H5B H 0.0370 0.3289 0.7184 0.029 Uiso 1 1 calc R . .
C6 C 0.0960(4) 0.1164(4) 0.70841(12) 0.0303(10) Uani 1 1 d . . .
H6A H 0.0634 0.0607 0.6945 0.036 Uiso 1 1 calc R . .
H6B H 0.0453 0.1291 0.7260 0.036 Uiso 1 1 calc R . .
C7 C 0.2054(4) 0.0771(4) 0.72120(11) 0.0282(10) Uani 1 1 d . . .
H7A H 0.2341 0.1285 0.7371 0.034 Uiso 1 1 calc R . .
H7B H 0.1964 0.0058 0.7314 0.034 Uiso 1 1 calc R . .
C8 C 0.3976(4) 0.0609(4) 0.70514(12) 0.0328(11) Uani 1 1 d . . .
H8A H 0.4409 0.0246 0.6887 0.039 Uiso 1 1 calc R . .
H8B H 0.4033 0.0176 0.7247 0.039 Uiso 1 1 calc R . .
C9 C 0.4426(4) 0.1732(4) 0.71102(11) 0.0281(10) Uani 1 1 d . . .
H9A H 0.4035 0.2074 0.7287 0.034 Uiso 1 1 calc R . .
H9B H 0.5213 0.1688 0.7167 0.034 Uiso 1 1 calc R . .
C10 C 0.4492(4) 0.3554(4) 0.68739(12) 0.0279(10) Uani 1 1 d . . .
H10A H 0.4763 0.3882 0.6677 0.034 Uiso 1 1 calc R . .
H10B H 0.5065 0.3643 0.7039 0.034 Uiso 1 1 calc R . .
C11 C 0.3455(3) 0.4132(4) 0.69746(11) 0.0243(9) Uani 1 1 d . . .
H11A H 0.3262 0.3901 0.7190 0.029 Uiso 1 1 calc R . .
H11B H 0.3588 0.4921 0.6979 0.029 Uiso 1 1 calc R . .
C12 C 0.1007(4) 0.2643(4) 0.54940(10) 0.0284(10) Uani 1 1 d . . .
C13 C 0.0006(4) 0.3101(4) 0.54301(11) 0.0329(11) Uani 1 1 d . . .
H13 H -0.0286 0.3628 0.5568 0.040 Uiso 1 1 calc R . .
C14 C -0.0583(4) 0.2788(4) 0.51597(11) 0.0356(12) Uani 1 1 d . . .
H14 H -0.1270 0.3112 0.5113 0.043 Uiso 1 1 calc R . .
C15 C -0.0168(4) 0.2013(4) 0.49632(11) 0.0313(11) Uani 1 1 d . . .
C16 C 0.0863(4) 0.1536(4) 0.50253(10) 0.0296(10) Uani 1 1 d . . .
C17 C 0.1488(4) 0.1861(4) 0.52957(10) 0.0287(10) Uani 1 1 d . . .
C18 C 0.2533(4) 0.1387(4) 0.53463(11) 0.0319(11) Uani 1 1 d . . .
H18 H 0.2970 0.1610 0.5521 0.038 Uiso 1 1 calc R . .
C19 C 0.2917(4) 0.0613(4) 0.51457(11) 0.0353(12) Uani 1 1 d . . .
H19 H 0.3616 0.0300 0.5183 0.042 Uiso 1 1 calc R . .
C20 C 0.2287(4) 0.0278(4) 0.48854(11) 0.0362(12) Uani 1 1 d . . .
H20 H 0.2556 -0.0271 0.4751 0.043 Uiso 1 1 calc R . .
C21 C 0.1288(4) 0.0736(4) 0.48232(10) 0.0310(11) Uani 1 1 d . . .
C22 C 0.0639(4) 0.0385(4) 0.45447(11) 0.0343(11) Uani 1 1 d . . .
C23 C -0.0828(4) 0.1669(4) 0.46838(11) 0.0338(11) Uani 1 1 d . . .
C24 C -0.1024(5) 0.0515(5) 0.42126(12) 0.0439(14) Uani 1 1 d . . .
H24A H -0.1815 0.0623 0.4249 0.053 Uiso 1 1 calc R . .
H24B H -0.0900 -0.0262 0.4172 0.053 Uiso 1 1 calc R . .
C25 C -0.0677(5) 0.1168(6) 0.39291(12) 0.0570(18) Uani 1 1 d . . .
H25A H -0.0783 0.1938 0.3972 0.085 Uiso 1 1 calc R . .
H25B H -0.1121 0.0958 0.3745 0.085 Uiso 1 1 calc R . .
H25C H 0.0097 0.1030 0.3887 0.085 Uiso 1 1 calc R . .
C26 C -0.1009(4) 0.1771(4) 0.62322(12) 0.0339(11) Uani 1 1 d . . .
C27 C -0.1930(5) 0.2220(5) 0.60570(13) 0.0411(13) Uani 1 1 d . . .
H27A H -0.1841 0.2073 0.5832 0.062 Uiso 1 1 calc R . .
H27B H -0.1960 0.3002 0.6091 0.062 Uiso 1 1 calc R . .
H27C H -0.2610 0.1889 0.6130 0.062 Uiso 1 1 calc R . .
N1 N 0.2226(3) 0.2649(3) 0.62349(8) 0.0242(8) Uani 1 1 d . . .
N2 N 0.1828(3) 0.2154(3) 0.59874(8) 0.0277(8) Uani 1 1 d . . .
N3 N 0.1563(3) 0.2939(3) 0.57823(8) 0.0287(9) Uani 1 1 d . . .
N4 N 0.2540(3) 0.3893(3) 0.67576(8) 0.0198(7) Uani 1 1 d . . .
N5 N 0.1110(3) 0.2167(3) 0.69072(9) 0.0224(8) Uani 1 1 d . . .
N6 N 0.2821(3) 0.0683(3) 0.69491(9) 0.0265(8) Uani 1 1 d . . .
N7 N 0.4282(3) 0.2390(3) 0.68219(9) 0.0246(8) Uani 1 1 d . . .
N8 N -0.0390(4) 0.0853(4) 0.44963(9) 0.0340(10) Uani 1 1 d . . .
N9 N -0.0309(4) 0.1391(4) 0.63750(11) 0.0416(11) Uani 1 1 d . . .
O1 O -0.1709(3) 0.2076(3) 0.46165(8) 0.0428(9) Uani 1 1 d . . .
O2 O 0.0980(3) -0.0295(3) 0.43608(8) 0.0466(10) Uani 1 1 d . . .
Zn1 Zn 0.26402(4) 0.20861(4) 0.666821(13) 0.01962(16) Uani 1 1 d . . .
Cl1A Cl 0.4461(2) 1.0320(3) 0.61607(5) 0.0303(8) Uani 0.650(10) 1 d PD A 1
O3A O 0.4662(5) 0.9194(4) 0.62148(13) 0.0417(19) Uiso 0.637(11) 1 d PD A 1
O4A O 0.5302(5) 1.0927(5) 0.6313(2) 0.044(3) Uiso 0.79(4) 1 d PD A 1
O5A O 0.4501(6) 1.0543(6) 0.58280(12) 0.052(2) Uiso 0.647(12) 1 d PD A 1
O6A O 0.3410(6) 1.0578(8) 0.6289(2) 0.035(4) Uiso 0.60 1 d PD A 1
Cl1B Cl 0.4360(4) 1.0869(7) 0.60801(17) 0.061(3) Uani 0.350(10) 1 d PD A 2
O3B O 0.4329(11) 1.0084(9) 0.5840(2) 0.059(4) Uiso 0.363(11) 1 d PD A 2
O4B O 0.5360(11) 1.0857(15) 0.6253(4) 0.046(11) Uiso 0.21(4) 1 d PD A 2
O5B O 0.4224(9) 1.1925(7) 0.5942(3) 0.055(4) Uiso 0.353(12) 1 d PD A 2
O6B O 0.3454(12) 1.0690(13) 0.6288(4) 0.063(10) Uiso 0.40 1 d PD A 2
Cl2 Cl -0.24216(8) 0.25876(8) 0.69902(2) 0.0245(2) Uani 1 1 d D . .
O7A O -0.3083(5) 0.1839(6) 0.68141(18) 0.038(2) Uiso 0.59(2) 1 d PD B 1
O8A O -0.1461(4) 0.1993(5) 0.71089(12) 0.036(2) Uiso 0.631(17) 1 d PD B 1
O9A O -0.2001(6) 0.3379(5) 0.67757(14) 0.042(2) Uiso 0.578(15) 1 d PD B 1
O10A O -0.2976(7) 0.3076(7) 0.72381(17) 0.037(3) Uiso 0.60 1 d PD B 1
O7B O -0.2908(8) 0.1582(6) 0.6907(3) 0.035(3) Uiso 0.41(2) 1 d PD B 2
O8B O -0.1335(5) 0.2564(11) 0.7072(2) 0.052(4) Uiso 0.369(17) 1 d PD B 2
O9B O -0.2663(8) 0.3371(6) 0.67505(17) 0.041(3) Uiso 0.422(15) 1 d PD B 2
O10B O -0.3043(8) 0.2953(8) 0.72733(19) 0.021(3) Uiso 0.40 1 d PD B 2
H6 H 0.267(5) 0.013(5) 0.6848(13) 0.036(16) Uiso 1 1 d . . .
H5 H 0.067(4) 0.227(4) 0.6762(11) 0.013(11) Uiso 1 1 d . . .
H7 H 0.466(4) 0.216(4) 0.6679(13) 0.031(15) Uiso 1 1 d . . .

loop_
_atom_site_aniso_label
_atom_site_aniso_U_11
_atom_site_aniso_U_22
_atom_site_aniso_U_33
_atom_site_aniso_U_23
_atom_site_aniso_U_13
_atom_site_aniso_U_12
C1 0.038(3) 0.025(2) 0.024(2) 0.0017(19) 0.001(2) 0.008(2)
C2 0.025(2) 0.025(2) 0.023(2) -0.0004(18) 0.0022(18) 0.0065(18)
C3 0.029(2) 0.020(2) 0.027(2) 0.0017(18) 0.0015(18) 0.0007(18)
C4 0.024(2) 0.024(2) 0.028(2) -0.0015(18) -0.0001(18) 0.0061(18)
C5 0.018(2) 0.026(2) 0.028(2) -0.0015(19) -0.0004(17) 0.0018(18)
C6 0.028(2) 0.029(3) 0.034(3) 0.003(2) 0.003(2) -0.010(2)
C7 0.036(3) 0.019(2) 0.029(2) 0.0036(18) 0.000(2) -0.0027(19)
C8 0.031(3) 0.030(3) 0.038(3) 0.000(2) -0.002(2) 0.012(2)
C9 0.021(2) 0.031(3) 0.032(2) 0.002(2) -0.0050(19) 0.0041(19)
C10 0.020(2) 0.028(2) 0.036(3) 0.000(2) -0.0029(19) -0.0063(19)
C11 0.022(2) 0.021(2) 0.030(2) -0.0056(18) -0.0052(18) -0.0028(18)
C12 0.034(3) 0.033(3) 0.019(2) -0.0036(19) -0.0004(18) 0.003(2)
C13 0.038(3) 0.037(3) 0.024(2) -0.004(2) 0.003(2) 0.010(2)
C14 0.037(3) 0.043(3) 0.027(2) -0.002(2) 0.000(2) 0.010(2)
C15 0.037(3) 0.037(3) 0.020(2) -0.003(2) 0.0022(19) 0.004(2)
C16 0.037(3) 0.034(3) 0.018(2) 0.0003(19) 0.0037(19) 0.004(2)
C17 0.034(3) 0.033(3) 0.019(2) -0.0014(19) 0.0027(19) 0.006(2)
C18 0.033(3) 0.041(3) 0.022(2) 0.002(2) 0.0008(19) 0.005(2)
C19 0.037(3) 0.040(3) 0.029(3) 0.002(2) 0.004(2) 0.012(2)
C20 0.046(3) 0.040(3) 0.023(2) -0.002(2) 0.006(2) 0.011(2)
C21 0.041(3) 0.036(3) 0.016(2) -0.0021(19) 0.0032(19) 0.005(2)
C22 0.047(3) 0.037(3) 0.020(2) -0.003(2) 0.002(2) 0.002(2)
C23 0.037(3) 0.043(3) 0.022(2) 0.002(2) 0.003(2) 0.004(2)
C24 0.053(3) 0.052(3) 0.027(3) -0.009(2) -0.007(2) 0.006(3)
C25 0.054(4) 0.094(5) 0.023(3) 0.004(3) 0.005(2) 0.032(4)
C26 0.034(3) 0.038(3) 0.030(3) -0.008(2) 0.002(2) -0.006(2)
C27 0.043(3) 0.042(3) 0.038(3) -0.006(2) -0.004(2) 0.003(2)
N1 0.031(2) 0.0196(19) 0.0225(19) -0.0019(15) 0.0007(15) 0.0024(15)
N2 0.037(2) 0.027(2) 0.0196(19) -0.0032(16) -0.0025(16) 0.0001(17)
N3 0.036(2) 0.033(2) 0.0169(18) -0.0017(16) -0.0008(16) 0.0120(18)
N4 0.0218(18) 0.0180(18) 0.0196(17) -0.0028(14) -0.0003(14) 0.0021(14)
N5 0.0173(18) 0.0229(19) 0.027(2) 0.0011(16) -0.0039(16) -0.0010(15)
N6 0.032(2) 0.0169(19) 0.030(2) -0.0031(17) -0.0025(17) 0.0029(16)
N7 0.0166(18) 0.030(2) 0.027(2) -0.0024(17) 0.0003(15) 0.0047(16)
N8 0.044(2) 0.039(2) 0.0189(19) -0.0027(17) -0.0007(17) 0.003(2)
N9 0.034(2) 0.050(3) 0.041(3) -0.008(2) -0.006(2) -0.003(2)
O1 0.040(2) 0.059(2) 0.0292(18) -0.0055(17) -0.0036(15) 0.0091(19)
O2 0.066(3) 0.048(2) 0.0260(18) -0.0120(17) -0.0027(17) 0.014(2)
Zn1 0.0210(3) 0.0182(3) 0.0195(3) -0.0013(2) -0.0017(2) -0.0001(2)
Cl1A 0.0339(12) 0.0304(15) 0.0263(11) -0.0076(9) -0.0032(7) 0.0097(9)
Cl1B 0.045(3) 0.065(5) 0.071(4) -0.045(4) -0.026(2) 0.024(3)
Cl2 0.0271(5) 0.0206(5) 0.0257(5) 0.0002(4) -0.0042(4) -0.0036(4)

loop_
_atom_type_symbol
_atom_type_description
_atom_type_scat_dispersion_real
_atom_type_scat_dispersion_imag
_atom_type_scat_source
C C 0.0181 0.0091 'International Tables Vol C Tables 4.2.6.8 and 6.1.1.4'
H H 0.0000 0.0000 'International Tables Vol C Tables 4.2.6.8 and 6.1.1.4'
N N 0.0311 0.0180 'International Tables Vol C Tables 4.2.6.8 and 6.1.1.4'
O O 0.0492 0.0322 'International Tables Vol C Tables 4.2.6.8 and 6.1.1.4'
Cl Cl 0.3639 0.7018 'International Tables Vol C Tables 4.2.6.8 and 6.1.1.4'
Zn Zn -1.5491 0.6778 'International Tables Vol C Tables 4.2.6.8 and 6.1.1.4'

loop_
_geom_angle_atom_site_label_1
_geom_angle_atom_site_label_2
_geom_angle_atom_site_label_3
_geom_angle
N3 C1 C2 104.9(4)
N3 C1 H1 127.5
C2 C1 H1 127.5
C1 C2 N1 106.8(4)
C1 C2 C3 133.7(4)
N1 C2 C3 119.5(4)
N4 C3 C2 109.1(4)
N4 C3 H3A 109.9
C2 C3 H3A 109.9
N4 C3 H3B 109.9
C2 C3 H3B 109.9
H3A C3 H3B 108.3
N4 C4 C5 111.4(4)
N4 C4 H4A 109.3
C5 C4 H4A 109.3
N4 C4 H4B 109.3
C5 C4 H4B 109.3
H4A C4 H4B 108.0
N5 C5 C4 108.4(4)
N5 C5 H5A 110.0
C4 C5 H5A 110.0
N5 C5 H5B 110.0
C4 C5 H5B 110.0
H5A C5 H5B 108.4
N5 C6 C7 109.9(4)
N5 C6 H6A 109.7
C7 C6 H6A 109.7
N5 C6 H6B 109.7
C7 C6 H6B 109.7
H6A C6 H6B 108.2
N6 C7 C6 108.6(4)
N6 C7 H7A 110.0
C6 C7 H7A 110.0
N6 C7 H7B 110.0
C6 C7 H7B 110.0
H7A C7 H7B 108.3
N6 C8 C9 109.6(4)
N6 C8 H8A 109.7
C9 C8 H8A 109.7
N6 C8 H8B 109.7
C9 C8 H8B 109.7
H8A C8 H8B 108.2
N7 C9 C8 109.3(4)
N7 C9 H9A 109.8
C8 C9 H9A 109.8
N7 C9 H9B 109.8
C8 C9 H9B 109.8
H9A C9 H9B 108.3
N7 C10 C11 110.9(4)
N7 C10 H10A 109.5
C11 C10 H10A 109.5
N7 C10 H10B 109.5
C11 C10 H10B 109.5
H10A C10 H10B 108.0
N4 C11 C10 111.0(4)
N4 C11 H11A 109.4
C10 C11 H11A 109.4
N4 C11 H11B 109.4
C10 C11 H11B 109.4
H11A C11 H11B 108.0
C13 C12 C17 122.7(4)
C13 C12 N3 118.2(4)
C17 C12 N3 119.0(4)
C12 C13 C14 119.7(4)
C12 C13 H13 120.2
C14 C13 H13 120.2
C15 C14 C13 120.1(5)
C15 C14 H14 120.0
C13 C14 H14 120.0
C14 C15 C16 120.9(4)
C14 C15 C23 119.0(5)
C16 C15 C23 120.1(4)
C15 C16 C21 120.8(4)
C15 C16 C17 119.9(4)
C21 C16 C17 119.2(4)
C12 C17 C18 124.9(4)
C12 C17 C16 116.7(4)
C18 C17 C16 118.5(4)
C19 C18 C17 120.7(5)
C19 C18 H18 119.7
C17 C18 H18 119.7
C18 C19 C20 120.6(5)
C18 C19 H19 119.7
C20 C19 H19 119.7
C21 C20 C19 120.6(5)
C21 C20 H20 119.7
C19 C20 H20 119.7
C20 C21 C16 120.4(4)
C20 C21 C22 120.0(4)
C16 C21 C22 119.5(4)
O2 C22 N8 120.3(5)
O2 C22 C21 121.8(5)
N8 C22 C21 117.9(4)
O1 C23 N8 120.6(5)
O1 C23 C15 122.4(5)
N8 C23 C15 117.0(4)
N8 C24 C25 110.2(5)
N8 C24 H24A 109.6
C25 C24 H24A 109.6
N8 C24 H24B 109.6
C25 C24 H24B 109.6
H24A C24 H24B 108.1
C24 C25 H25A 109.5
C24 C25 H25B 109.5
H25A C25 H25B 109.5
C24 C25 H25C 109.5
H25A C25 H25C 109.5
H25B C25 H25C 109.5
N9 C26 C27 177.5(6)
C26 C27 H27A 109.5
C26 C27 H27B 109.5
H27A C27 H27B 109.5
C26 C27 H27C 109.5
H27A C27 H27C 109.5
H27B C27 H27C 109.5
N2 N1 C2 111.0(4)
N2 N1 Zn1 131.0(3)
C2 N1 Zn1 117.4(3)
N1 N2 N3 105.5(4)
N2 N3 C1 111.8(4)
N2 N3 C12 118.4(4)
C1 N3 C12 129.5(4)
C11 N4 C4 113.1(3)
C11 N4 C3 112.7(3)
C4 N4 C3 110.8(3)
C11 N4 Zn1 105.1(3)
C4 N4 Zn1 106.3(3)
C3 N4 Zn1 108.4(2)
C6 N5 C5 114.7(4)
C6 N5 Zn1 108.6(3)
C5 N5 Zn1 108.0(3)
C6 N5 H5 115(3)
C5 N5 H5 107(3)
Zn1 N5 H5 103(3)
C7 N6 C8 113.4(4)
C7 N6 Zn1 107.7(3)
C8 N6 Zn1 108.0(3)
C7 N6 H6 108(4)
C8 N6 H6 108(4)
Zn1 N6 H6 111(4)
C9 N7 C10 113.2(4)
C9 N7 Zn1 105.0(3)
C10 N7 Zn1 112.2(3)
C9 N7 H7 111(4)
C10 N7 H7 110(4)
Zn1 N7 H7 105(4)
C23 N8 C22 124.5(4)
C23 N8 C24 117.8(4)
C22 N8 C24 117.5(4)
N1 Zn1 N6 144.77(16)
N1 Zn1 N7 116.14(15)
N6 Zn1 N7 83.19(15)
N1 Zn1 N5 101.77(15)
N6 Zn1 N5 81.81(15)
N7 Zn1 N5 132.04(15)
N1 Zn1 N4 78.43(14)
N6 Zn1 N4 136.01(14)
N7 Zn1 N4 80.08(14)
N5 Zn1 N4 79.95(13)
O4A Cl1A O3A 108.6(4)
O4A Cl1A O6A 110.7(5)
O3A Cl1A O6A 107.9(5)
O4A Cl1A O5A 108.1(4)
O3A Cl1A O5A 109.6(4)
O6A Cl1A O5A 111.8(5)
O3B Cl1B O4B 112.5(8)
O3B Cl1B O6B 108.8(7)
O4B Cl1B O6B 110.2(8)
O3B Cl1B O5B 109.2(7)
O4B Cl1B O5B 108.3(7)
O6B Cl1B O5B 107.6(7)
O8B Cl2 O10A 107.3(6)
O8B Cl2 O7B 116.4(6)
O10A Cl2 O7B 111.1(6)
O8B Cl2 O9B 112.6(6)
O10A Cl2 O9B 98.3(5)
O7B Cl2 O9B 109.6(5)
O8B Cl2 O9A 79.7(5)
O10A Cl2 O9A 111.3(4)
O7B Cl2 O9A 126.3(5)
O9B Cl2 O9A 33.0(4)
O8B Cl2 O7A 131.1(6)
O10A Cl2 O7A 113.4(4)
O7B Cl2 O7A 22.2(4)
O9B Cl2 O7A 87.6(5)
O9A Cl2 O7A 108.3(4)
O8B Cl2 O8A 30.0(5)
O10A Cl2 O8A 110.6(4)
O7B Cl2 O8A 88.6(5)
O9B Cl2 O8A 137.7(4)
O9A Cl2 O8A 105.6(4)
O7A Cl2 O8A 107.3(4)
O8B Cl2 O10B 107.6(5)
O10A Cl2 O10B 8.1(6)
O7B Cl2 O10B 104.4(5)
O9B Cl2 O10B 105.2(5)
O9A Cl2 O10B 119.4(5)
O7A Cl2 O10B 109.0(5)
O8A Cl2 O10B 106.6(5)

loop_
_geom_bond_atom_site_label_1
_geom_bond_atom_site_label_2
_geom_bond_distance
C1 N3 1.352(6)
C1 C2 1.362(6)
C1 H1 0.9500
C2 N1 1.367(6)
C2 C3 1.497(6)
C3 N4 1.487(5)
C3 H3A 0.9900
C3 H3B 0.9900
C4 N4 1.474(5)
C4 C5 1.508(6)
C4 H4A 0.9900
C4 H4B 0.9900
C5 N5 1.475(6)
C5 H5A 0.9900
C5 H5B 0.9900
C6 N5 1.465(6)
C6 C7 1.517(7)
C6 H6A 0.9900
C6 H6B 0.9900
C7 N6 1.470(6)
C7 H7A 0.9900
C7 H7B 0.9900
C8 N6 1.474(6)
C8 C9 1.516(7)
C8 H8A 0.9900
C8 H8B 0.9900
C9 N7 1.479(6)
C9 H9A 0.9900
C9 H9B 0.9900
C10 N7 1.480(6)
C10 C11 1.521(6)
C10 H10A 0.9900
C10 H10B 0.9900
C11 N4 1.471(5)
C11 H11A 0.9900
C11 H11B 0.9900
C12 C13 1.372(7)
C12 C17 1.416(6)
C12 N3 1.440(6)
C13 C14 1.403(7)
C13 H13 0.9500
C14 C15 1.373(7)
C14 H14 0.9500
C15 C16 1.413(7)
C15 C23 1.489(7)
C16 C21 1.414(7)
C16 C17 1.429(7)
C17 C18 1.419(7)
C18 C19 1.369(7)
C18 H18 0.9500
C19 C20 1.402(7)
C19 H19 0.9500
C20 C21 1.369(7)
C20 H20 0.9500
C21 C22 1.481(7)
C22 O2 1.226(6)
C22 N8 1.397(7)
C23 O1 1.220(6)
C23 N8 1.396(6)
C24 N8 1.485(6)
C24 C25 1.515(8)
C24 H24A 0.9900
C24 H24B 0.9900
C25 H25A 0.9800
C25 H25B 0.9800
C25 H25C 0.9800
C26 N9 1.144(7)
C26 C27 1.453(8)
C27 H27A 0.9800
C27 H27B 0.9800
C27 H27C 0.9800
N1 N2 1.305(5)
N1 Zn1 2.026(4)
N2 N3 1.342(5)
N4 Zn1 2.274(3)
N5 Zn1 2.141(4)
N5 H5 0.83(5)
N6 Zn1 2.118(4)
N6 H6 0.82(6)
N7 Zn1 2.135(4)
N7 H7 0.82(6)
Cl1A O4A 1.423(5)
Cl1A O3A 1.435(5)
Cl1A O6A 1.437(5)
Cl1A O5A 1.441(5)
Cl1B O3B 1.410(7)
Cl1B O4B 1.417(8)
Cl1B O6B 1.440(8)
Cl1B O5B 1.442(9)
Cl2 O8B 1.368(6)
Cl2 O10A 1.396(5)
Cl2 O7B 1.423(6)
Cl2 O9B 1.434(6)
Cl2 O9A 1.437(5)
Cl2 O7A 1.434(5)
Cl2 O8A 1.470(5)
Cl2 O10B 1.499(6)

loop_
_geom_hbond_atom_site_label_D
_geom_hbond_atom_site_label_H
_geom_hbond_atom_site_label_A
_geom_hbond_distance_DH
_geom_hbond_distance_HA
_geom_hbond_distance_DA
_geom_hbond_angle_DHA
_geom_hbond_site_symmetry_A
N6 H6 O9A 0.82(6) 2.23(6) 2.956(7) 146(5) 3_545
N6 H6 O9B 0.82(6) 2.26(6) 3.041(9) 159(5) 3_545
N5 H5 N9 0.83(5) 2.29(5) 2.990(6) 143(4) .
N7 H7 O4A 0.82(6) 2.32(6) 3.094(10) 157(5) 1_545
N7 H7 O5B 0.82(6) 3.18(6) 3.779(12) 132(5) 1_545

loop_
_geom_torsion_atom_site_label_1
_geom_torsion_atom_site_label_2
_geom_torsion_atom_site_label_3
_geom_torsion_atom_site_label_4
_geom_torsion
N3 C1 C2 N1 -0.3(5)
N3 C1 C2 C3 179.3(5)
C1 C2 C3 N4 154.9(5)
N1 C2 C3 N4 -25.5(6)
N4 C4 C5 N5 -56.9(5)
N5 C6 C7 N6 -54.3(5)
N6 C8 C9 N7 -56.3(5)
N7 C10 C11 N4 -51.2(5)
C17 C12 C13 C14 0.5(8)
N3 C12 C13 C14 -176.6(5)
C12 C13 C14 C15 1.1(8)
C13 C14 C15 C16 -1.3(8)
C13 C14 C15 C23 177.9(5)
C14 C15 C16 C21 179.8(5)
C23 C15 C16 C21 0.5(7)
C14 C15 C16 C17 0.0(8)
C23 C15 C16 C17 -179.3(5)
C13 C12 C17 C18 178.0(5)
N3 C12 C17 C18 -4.9(7)
C13 C12 C17 C16 -1.8(7)
N3 C12 C17 C16 175.3(4)
C15 C16 C17 C12 1.6(7)
C21 C16 C17 C12 -178.3(4)
C15 C16 C17 C18 -178.3(5)
C21 C16 C17 C18 1.9(7)
C12 C17 C18 C19 178.2(5)
C16 C17 C18 C19 -2.0(7)
C17 C18 C19 C20 0.4(8)
C18 C19 C20 C21 1.4(8)
C19 C20 C21 C16 -1.5(8)
C19 C20 C21 C22 179.1(5)
C15 C16 C21 C20 -180.0(5)
C17 C16 C21 C20 -0.1(7)
C15 C16 C21 C22 -0.6(7)
C17 C16 C21 C22 179.2(5)
C20 C21 C22 O2 -1.6(8)
C16 C21 C22 O2 179.0(5)
C20 C21 C22 N8 178.2(5)
C16 C21 C22 N8 -1.2(7)
C14 C15 C23 O1 2.6(8)
C16 C15 C23 O1 -178.1(5)
C14 C15 C23 N8 -178.0(5)
C16 C15 C23 N8 1.3(7)
C1 C2 N1 N2 -0.2(5)
C3 C2 N1 N2 -179.9(4)
C1 C2 N1 Zn1 -172.3(3)
C3 C2 N1 Zn1 8.0(5)
C2 N1 N2 N3 0.6(5)
Zn1 N1 N2 N3 171.3(3)
N1 N2 N3 C1 -0.8(5)
N1 N2 N3 C12 -174.5(4)
C2 C1 N3 N2 0.7(5)
C2 C1 N3 C12 173.5(4)
C13 C12 N3 N2 122.0(5)
C17 C12 N3 N2 -55.2(6)
C13 C12 N3 C1 -50.4(7)
C17 C12 N3 C1 132.3(5)
C10 C11 N4 C4 159.3(4)
C10 C11 N4 C3 -74.1(5)
C10 C11 N4 Zn1 43.8(4)
C5 C4 N4 C11 -81.3(4)
C5 C4 N4 C3 151.0(4)
C5 C4 N4 Zn1 33.4(4)
C2 C3 N4 C11 143.9(4)
C2 C3 N4 C4 -88.2(4)
C2 C3 N4 Zn1 28.0(4)
C7 C6 N5 C5 -85.2(5)
C7 C6 N5 Zn1 35.6(4)
C4 C5 N5 C6 170.6(4)
C4 C5 N5 Zn1 49.4(4)
C6 C7 N6 C8 163.7(4)
C6 C7 N6 Zn1 44.2(4)
C9 C8 N6 C7 -83.8(5)
C9 C8 N6 Zn1 35.5(4)
C8 C9 N7 C10 168.6(4)
C8 C9 N7 Zn1 45.9(4)
C11 C10 N7 C9 -88.5(4)
C11 C10 N7 Zn1 30.1(5)
O1 C23 N8 C22 176.1(5)
C15 C23 N8 C22 -3.3(7)
O1 C23 N8 C24 0.7(7)
C15 C23 N8 C24 -178.7(5)
O2 C22 N8 C23 -176.9(5)
C21 C22 N8 C23 3.3(7)
O2 C22 N8 C24 -1.5(7)
C21 C22 N8 C24 178.7(5)
C25 C24 N8 C23 91.3(6)
C25 C24 N8 C22 -84.4(6)
N2 N1 Zn1 N6 6.2(5)
C2 N1 Zn1 N6 176.5(3)
N2 N1 Zn1 N7 124.0(4)
C2 N1 Zn1 N7 -65.7(4)
N2 N1 Zn1 N5 -86.2(4)
C2 N1 Zn1 N5 84.0(3)
N2 N1 Zn1 N4 -163.2(4)
C2 N1 Zn1 N4 7.0(3)
C7 N6 Zn1 N1 -118.4(3)
C8 N6 Zn1 N1 118.8(3)
C7 N6 Zn1 N7 114.7(3)
C8 N6 Zn1 N7 -8.1(3)
C7 N6 Zn1 N5 -19.6(3)
C8 N6 Zn1 N5 -142.4(3)
C7 N6 Zn1 N4 46.7(4)
C8 N6 Zn1 N4 -76.2(4)
C9 N7 Zn1 N1 -169.7(3)
C10 N7 Zn1 N1 67.0(3)
C9 N7 Zn1 N6 -20.6(3)
C10 N7 Zn1 N6 -144.0(3)
C9 N7 Zn1 N5 51.9(4)
C10 N7 Zn1 N5 -71.5(4)
C9 N7 Zn1 N4 118.5(3)
C10 N7 Zn1 N4 -4.8(3)
C6 N5 Zn1 N1 135.4(3)
C5 N5 Zn1 N1 -99.7(3)
C6 N5 Zn1 N6 -8.9(3)
C5 N5 Zn1 N6 115.9(3)
C6 N5 Zn1 N7 -82.0(3)
C5 N5 Zn1 N7 42.8(4)
C6 N5 Zn1 N4 -148.7(3)
C5 N5 Zn1 N4 -23.9(3)
C11 N4 Zn1 N1 -140.7(3)
C4 N4 Zn1 N1 99.2(3)
C3 N4 Zn1 N1 -19.9(3)
C11 N4 Zn1 N6 48.0(3)
C4 N4 Zn1 N6 -72.1(3)
C3 N4 Zn1 N6 168.8(3)
C11 N4 Zn1 N7 -21.2(3)
C4 N4 Zn1 N7 -141.3(3)
C3 N4 Zn1 N7 99.6(3)
C11 N4 Zn1 N5 115.0(3)
C4 N4 Zn1 N5 -5.1(3)
C3 N4 Zn1 N5 -124.3(3)
